data_9004537
loop_
_publ_author_name
'Back, M. E.'
'Grice, J. D.'
'Gault, R. A.'
'Criddle, A. J.'
'Mandarino, J. A.'

_publ_section_title
;
 Walforite, a new tellurite species from the Wendy Open Pit, El Indio-Tambo
 Mining Property, Chile
;
_journal_name_full 'The Canadian Mineralogist'
_journal_page_first 1261
_journal_page_last 1268
_journal_volume 37
_journal_year 1999
_chemical_compound_source 'Wendy Open Pit, El Indio-Tambo Mining Property, Chile'
_chemical_formula_sum 'Fe0.59 Mg0.05 O8 Te3.28 Ti0.08'
_chemical_name_mineral Walfordite
_space_group_IT_number 206
_symmetry_space_group_name_Hall '-I 2b 2c 3'
_symmetry_space_group_name_H-M 'I a -3'
_cell_angle_alpha 90
_cell_angle_beta 90
_cell_angle_gamma 90
_cell_formula_units_Z 8
_cell_length_a 11.011
_cell_length_b 11.011
_cell_length_c 11.011
_cell_volume 1334.997
_database_code_amcsd 0005629
_exptl_crystal_density_diffrn 5.816
_cod_original_sg_symbol_H-M 'I 21/a -3'
_cod_original_formula_sum 'Fe.59 Te3.28 Ti.08 Mg.05 O8'
_cod_database_code 9004537

loop_
_space_group_symop_operation_xyz
x,y,z
1/2+x,1/2+y,1/2+z
1/2+z,x,1/2-y
+z,1/2+x,-y
1/2+z,-x,y
+z,1/2-x,1/2+y
-z,x,1/2+y
1/2-z,1/2+x,+y
-z,-x,-y
1/2-z,1/2-x,1/2-y
1/2+y,1/2-z,-x
+y,-z,1/2-x
-y,1/2-z,x
1/2-y,-z,1/2+x
1/2-y,z,-x
-y,1/2+z,1/2-x
y,z,x
1/2+y,1/2+z,1/2+x
x,1/2-y,1/2+z
1/2+x,-y,+z
-x,y,1/2+z
1/2-x,1/2+y,+z
x,1/2+y,-z
1/2+x,+y,1/2-z
-x,-y,-z
1/2-x,1/2-y,1/2-z
1/2-z,-x,1/2+y
-z,1/2-x,+y
1/2-z,x,-y
-z,1/2+x,1/2-y
z,-x,1/2-y
1/2+z,1/2-x,-y
z,x,y
1/2+z,1/2+x,1/2+y
1/2-y,1/2+z,x
-y,+z,1/2+x
y,1/2+z,-x
1/2+y,+z,1/2-x
1/2+y,-z,x
+y,1/2-z,1/2+x
-y,-z,-x
1/2-y,1/2-z,1/2-x
-x,1/2+y,1/2-z
1/2-x,+y,-z
x,-y,1/2-z
1/2+x,1/2-y,-z
-x,1/2-y,z
1/2-x,-y,1/2+z

loop_
_atom_site_label
_atom_site_fract_x
_atom_site_fract_y
_atom_site_fract_z
_atom_site_occupancy
_atom_site_U_iso_or_equiv
Fe 0.00000 0.00000 0.00000 0.59000 0.01140
Te1 0.00000 0.00000 0.00000 0.28000 0.01140
Ti 0.00000 0.00000 0.00000 0.08000 0.01140
Mg 0.00000 0.00000 0.00000 0.05000 0.01140
Te2 0.21099 0.00000 0.25000 1.00000 0.01970
O1 0.43610 0.13350 0.39620 1.00000 0.02480
O2 0.17250 0.17250 0.17250 1.00000 0.02130

loop_
_cod_changelog_entry_id
_cod_changelog_entry_author
_cod_changelog_entry_date
_cod_changelog_entry_text
1
;cod-tools version 3.10.1
Id: cif_fix_AMCSD_atom_labels 10224 2024-08-07 11:09:31Z saulius
;
2024-08-07T19:39:11+03:00
;Changed the following '_atom_site_label' values:
the first duplicated label 'Te'  converted to 'Te1'
duplicated label 'Te' at index 4 converted to 'Te2'
;

loop_
_cod_related_entry_id
_cod_related_entry_database
_cod_related_entry_code
1 AMCSD 0005629
